data_1565964
loop_
_publ_author_name
'Wildner, Manfred'
'Zakharov, Boris A.'
'Bogdanov, Nikita E.'
'Talla, Dominik'
'Boldyreva, Elena V.'
'Miletich, Ronald'

_publ_section_title
;
 Crystallography relevant to Mars and Galilean icy moons: crystal behavior
 of kieserite-type monohydrate sulfates at extraterrestrial conditions
 down to 15 K
;
_journal_issue 2
_journal_name_full IUCrJ
_journal_page_first 194
_journal_page_last 203
_journal_paper_doi 10.1107/S2052252521012720
_journal_volume 9
_journal_year 2022
_chemical_formula_sum 'H2 Ni O5 S'
_chemical_formula_weight 172.79
_space_group_crystal_system monoclinic
_space_group_IT_number 15
_space_group_name_Hall '-C 2yc'
_space_group_name_H-M_alt 'C 1 2/c 1'
_atom_sites_solution_hydrogens difmap
_audit_creation_method SHELXL-2017/1
_cell_angle_alpha 90
_cell_angle_beta 117.629(10)
_cell_angle_gamma 90
_cell_formula_units_Z 4
_cell_length_a 6.8115(10)
_cell_length_b 7.6122(10)
_cell_length_c 7.4444(10)
_cell_measurement_temperature 193(2)
_cell_volume 341.98(9)
_computing_structure_refinement 'SHELXL-2017/1 (Sheldrick, 2017)'
_diffrn_ambient_temperature 193(2)
_diffrn_measured_fraction_theta_full 1.000
_diffrn_measured_fraction_theta_max 1.000
_diffrn_radiation_type MoK\a
_diffrn_radiation_wavelength 0.71073
_diffrn_reflns_av_R_equivalents 0.0232
_diffrn_reflns_av_unetI/netI 0.0105
_diffrn_reflns_Laue_measured_fraction_full 1.000
_diffrn_reflns_Laue_measured_fraction_max 1.000
_diffrn_reflns_limit_h_max 12
_diffrn_reflns_limit_h_min -12
_diffrn_reflns_limit_k_max 13
_diffrn_reflns_limit_k_min -13
_diffrn_reflns_limit_l_max 13
_diffrn_reflns_limit_l_min -13
_diffrn_reflns_number 10714
_diffrn_reflns_point_group_measured_fraction_full 1.000
_diffrn_reflns_point_group_measured_fraction_max 1.000
_diffrn_reflns_theta_full 25.242
_diffrn_reflns_theta_max 39.997
_diffrn_reflns_theta_min 4.294
_exptl_absorpt_coefficient_mu 6.159
_exptl_absorpt_correction_T_max 0.7482
_exptl_absorpt_correction_T_min 0.6455
_exptl_absorpt_correction_type multi-scan
_exptl_absorpt_process_details
;
 SADABS 2016/2: Krause, L., Herbst-Irmer, R., Sheldrick G.M. & Stalke D.,
 J. Appl. Cryst. 48 (2015) 3-10
;
_exptl_crystal_density_diffrn 3.356
_exptl_crystal_F_000 344
_refine_diff_density_max 0.797
_refine_diff_density_min -0.722
_refine_diff_density_rms 0.120
_refine_ls_extinction_coef 0.0206(13)
_refine_ls_extinction_expression Fc^*^=kFc[1+0.001xFc^2^\l^3^/sin(2\q)]^-1/4^
_refine_ls_extinction_method 'SHELXL-2017/1 (Sheldrick 2017)'
_refine_ls_goodness_of_fit_ref 1.118
_refine_ls_hydrogen_treatment refall
_refine_ls_matrix_type full
_refine_ls_number_parameters 40
_refine_ls_number_reflns 1063
_refine_ls_number_restraints 0
_refine_ls_restrained_S_all 1.118
_refine_ls_R_factor_all 0.0167
_refine_ls_R_factor_gt 0.0160
_refine_ls_shift/su_max 0.000
_refine_ls_shift/su_mean 0.000
_refine_ls_structure_factor_coef Fsqd
_refine_ls_weighting_details 'w=1/[\s^2^(Fo^2^)+(0.0210P)^2^+0.4700P] where P=(Fo^2^+2Fc^2^)/3'
_refine_ls_weighting_scheme calc
_refine_ls_wR_factor_gt 0.0416
_refine_ls_wR_factor_ref 0.0420
_reflns_Friedel_coverage 0.000
_reflns_number_gt 1036
_reflns_number_total 1063
_reflns_threshold_expression 'I > 2\s(I)'
_cod_data_source_file lt5044.cif
_cod_data_source_block NiSO4H2O_N2_193K
_cod_depositor_comments 'Adding full bibliography for 1565934--1565967.cif.'
_cod_original_sg_symbol_H-M 'C 2/c'
_cod_database_code 1565964
_shelx_shelxl_version_number 2017/1
_shelx_space_group_comment
;
The symmetry employed for this shelxl refinement is uniquely defined
by the following loop, which should always be used as a source of
symmetry information in preference to the above space-group names.
They are only intended as comments.
;

loop_
_space_group_symop_operation_xyz
'x, y, z'
'-x, y, -z+1/2'
'x+1/2, y+1/2, z'
'-x+1/2, y+1/2, -z+1/2'
'-x, -y, -z'
'x, -y, z-1/2'
'-x+1/2, -y+1/2, -z'
'x+1/2, -y+1/2, z-1/2'

loop_
_atom_site_label
_atom_site_type_symbol
_atom_site_fract_x
_atom_site_fract_y
_atom_site_fract_z
_atom_site_U_iso_or_equiv
_atom_site_adp_type
_atom_site_occupancy
_atom_site_site_symmetry_order
_atom_site_calc_flag
_atom_site_refinement_flags_posn
_atom_site_refinement_flags_adp
_atom_site_refinement_flags_occupancy
_atom_site_disorder_assembly
_atom_site_disorder_group
Ni Ni 0.000000 0.500000 0.000000 0.00428(5) Uani 1 2 d S . P . .
S S 0.000000 0.15727(3) 0.250000 0.00404(5) Uani 1 2 d S T P . .
O1 O 0.17262(10) 0.04732(9) 0.40413(10) 0.00843(10) Uani 1 1 d . . . . .
O2 O 0.10428(10) 0.27059(8) 0.15519(9) 0.00703(9) Uani 1 1 d . . . . .
O3 O 0.000000 0.63077(12) 0.250000 0.00631(12) Uani 1 2 d S T P . .
H H 0.109(3) 0.695(3) 0.294(3) 0.020(5) Uiso 1 1 d . . . . .

loop_
_atom_site_aniso_label
_atom_site_aniso_U_11
_atom_site_aniso_U_22
_atom_site_aniso_U_33
_atom_site_aniso_U_23
_atom_site_aniso_U_13
_atom_site_aniso_U_12
Ni 0.00390(6) 0.00468(7) 0.00412(6) 0.00016(3) 0.00173(5) -0.00014(4)
S 0.00314(9) 0.00423(10) 0.00453(9) 0.000 0.00159(7) 0.000
O1 0.0052(2) 0.0100(2) 0.0094(2) 0.00463(18) 0.00281(18) 0.00250(18)
O2 0.0067(2) 0.0066(2) 0.0094(2) 0.00264(16) 0.00512(18) 0.00068(16)
O3 0.0060(3) 0.0070(3) 0.0061(3) 0.000 0.0029(2) 0.000

loop_
_atom_type_symbol
_atom_type_description
_atom_type_scat_dispersion_real
_atom_type_scat_dispersion_imag
_atom_type_scat_source
O O 0.0106 0.0060 'International Tables Vol C Tables 4.2.6.8 and 6.1.1.4'
H H 0.0000 0.0000 'International Tables Vol C Tables 4.2.6.8 and 6.1.1.4'
S S 0.1246 0.1234 'International Tables Vol C Tables 4.2.6.8 and 6.1.1.4'
Ni Ni 0.3393 1.1124 'International Tables Vol C Tables 4.2.6.8 and 6.1.1.4'

loop_
_geom_angle_atom_site_label_1
_geom_angle_atom_site_label_2
_geom_angle_atom_site_label_3
_geom_angle
_geom_angle_site_symmetry_1
_geom_angle_site_symmetry_3
_geom_angle_publ_flag
O2 Ni O2 180.0 . 5_565 ?
O2 Ni O1 94.85(3) . 8_455 ?
O2 Ni O1 85.15(3) 5_565 8_455 ?
O2 Ni O1 85.15(3) . 4 ?
O2 Ni O1 94.85(3) 5_565 4 ?
O1 Ni O1 180.00(4) 8_455 4 ?
O2 Ni O3 87.31(3) . 5_565 ?
O2 Ni O3 92.69(3) 5_565 5_565 ?
O1 Ni O3 93.18(2) 8_455 5_565 ?
O1 Ni O3 86.82(2) 4 5_565 ?
O2 Ni O3 92.69(3) . . ?
O2 Ni O3 87.31(3) 5_565 . ?
O1 Ni O3 86.82(2) 8_455 . ?
O1 Ni O3 93.18(2) 4 . ?
O3 Ni O3 180.0 5_565 . ?
O2 Ni O2 81.665(14) . 8_455 ?
O2 Ni O2 98.335(15) 5_565 8_455 ?
O1 Ni O2 43.54(2) 8_455 8_455 ?
O1 Ni O2 136.46(2) 4 8_455 ?
O3 Ni O2 51.388(16) 5_565 8_455 ?
O3 Ni O2 128.612(16) . 8_455 ?
O2 Ni O2 98.335(15) . 4 ?
O2 Ni O2 81.665(15) 5_565 4 ?
O1 Ni O2 136.46(2) 8_455 4 ?
O1 Ni O2 43.54(2) 4 4 ?
O3 Ni O2 128.612(16) 5_565 4 ?
O3 Ni O2 51.388(16) . 4 ?
O2 Ni O2 180.00(2) 8_455 4 ?
O2 Ni O2 136.21(2) . 6_565 ?
O2 Ni O2 43.79(2) 5_565 6_565 ?
O1 Ni O2 113.60(2) 8_455 6_565 ?
O1 Ni O2 66.40(2) 4 6_565 ?
O3 Ni O2 59.80(3) 5_565 6_565 ?
O3 Ni O2 120.20(3) . 6_565 ?
O2 Ni O2 96.280(19) 8_455 6_565 ?
O2 Ni O2 83.720(19) 4 6_565 ?
O2 Ni O2 43.79(2) . 2 ?
O2 Ni O2 136.21(2) 5_565 2 ?
O1 Ni O2 66.40(2) 8_455 2 ?
O1 Ni O2 113.60(2) 4 2 ?
O3 Ni O2 120.20(3) 5_565 2 ?
O3 Ni O2 59.80(3) . 2 ?
O2 Ni O2 83.720(19) 8_455 2 ?
O2 Ni O2 96.280(19) 4 2 ?
O2 Ni O2 180.0 6_565 2 ?
O1 S O1 110.36(6) . 2 ?
O1 S O2 110.24(4) . 2 ?
O1 S O2 108.45(4) 2 2 ?
O1 S O2 108.45(4) . . ?
O1 S O2 110.24(4) 2 . ?
O2 S O2 109.10(5) 2 . ?
S O1 Ni 136.63(4) . 4_545 ?
S O1 O2 36.08(2) . . ?
Ni O1 O2 100.67(3) 4_545 . ?
S O1 O1 34.82(3) . 2 ?
Ni O1 O1 139.66(5) 4_545 2 ?
O2 O1 O1 60.59(3) . 2 ?
S O1 O2 35.17(2) . 2 ?
Ni O1 O2 145.34(4) 4_545 2 ?
O2 O1 O2 60.38(3) . 2 ?
O1 O1 O2 59.48(3) 2 2 ?
S O1 O2 127.88(4) . 4_545 ?
Ni O1 O2 47.397(19) 4_545 4_545 ?
O2 O1 O2 110.05(3) . 4_545 ?
O1 O1 O2 102.43(3) 2 4_545 ?
O2 O1 O2 161.72(4) 2 4_545 ?
S O1 O3 170.71(4) . 7_556 ?
Ni O1 O3 47.713(15) 4_545 7_556 ?
O2 O1 O3 145.75(3) . 7_556 ?
O1 O1 O3 150.59(2) 2 7_556 ?
O2 O1 O3 135.69(3) 2 7_556 ?
O2 O1 O3 61.41(2) 4_545 7_556 ?
S O1 O2 115.05(4) . 8_556 ?
Ni O1 O2 42.548(19) 4_545 8_556 ?
O2 O1 O2 86.37(3) . 8_556 ?
O1 O1 O2 146.91(3) 2 8_556 ?
O2 O1 O2 104.20(3) 2 8_556 ?
O2 O1 O2 89.95(3) 4_545 8_556 ?
O3 O1 O2 61.68(3) 7_556 8_556 ?
S O1 O3 92.76(3) . 3_545 ?
Ni O1 O3 44.418(17) 4_545 3_545 ?
O2 O1 O3 57.87(2) . 3_545 ?
O1 O1 O3 101.86(4) 2 3_545 ?
O2 O1 O3 115.73(3) 2 3_545 ?
O2 O1 O3 62.51(3) 4_545 3_545 ?
O3 O1 O3 92.13(2) 7_556 3_545 ?
O2 O1 O3 56.89(2) 8_556 3_545 ?
S O1 O2 112.33(4) . 7_556 ?
Ni O1 O2 78.24(2) 4_545 7_556 ?
O2 O1 O2 108.26(3) . 7_556 ?
O1 O1 O2 139.67(3) 2 7_556 ?
O2 O1 O2 80.99(3) 2 7_556 ?
O2 O1 O2 117.29(3) 4_545 7_556 ?
O3 O1 O2 58.82(2) 7_556 7_556 ?
O2 O1 O2 45.72(2) 8_556 7_556 ?
O3 O1 O2 102.38(3) 3_545 7_556 ?
S O1 O2 127.16(4) . 6_556 ?
Ni O1 O2 95.35(3) 4_545 6_556 ?
O2 O1 O2 162.44(4) . 6_556 ?
O1 O1 O2 102.30(3) 2 6_556 ?
O2 O1 O2 108.85(3) 2 6_556 ?
O2 O1 O2 75.94(3) 4_545 6_556 ?
O3 O1 O2 51.77(2) 7_556 6_556 ?
O2 O1 O2 110.49(3) 8_556 6_556 ?
O3 O1 O2 135.36(3) 3_545 6_556 ?
O2 O1 O2 81.903(19) 7_556 6_556 ?
S O1 O1 89.40(3) . 5_556 ?
Ni O1 O1 133.25(4) 4_545 5_556 ?
O2 O1 O1 124.04(4) . 5_556 ?
O1 O1 O1 80.65(4) 2 5_556 ?
O2 O1 O1 65.61(3) 2 5_556 ?
O2 O1 O1 116.97(4) 4_545 5_556 ?
O3 O1 O1 85.55(3) 7_556 5_556 ?
O2 O1 O1 120.95(4) 8_556 5_556 ?
O3 O1 O1 177.49(3) 3_545 5_556 ?
O2 O1 O1 75.59(3) 7_556 5_556 ?
O2 O1 O1 43.24(2) 6_556 5_556 ?
S O2 Ni 130.57(4) . . ?
S O2 O1 35.48(2) . . ?
Ni O2 O1 160.21(4) . . ?
S O2 O1 34.59(2) . 2 ?
Ni O2 O1 117.52(3) . 2 ?
O1 O2 O1 59.93(4) . 2 ?
S O2 O2 35.45(3) . 2 ?
Ni O2 O2 100.75(2) . 2 ?
O1 O2 O2 60.36(3) . 2 ?
O1 O2 O2 59.26(2) 2 2 ?
S O2 O3 106.80(4) . 3_545 ?
Ni O2 O3 122.46(3) . 3_545 ?
O1 O2 O3 72.70(3) . 3_545 ?
O1 O2 O3 111.94(4) 2 3_545 ?
O2 O2 O3 129.69(4) 2 3_545 ?
S O2 O1 160.31(4) . 4 ?
Ni O2 O1 47.46(2) . 4 ?
O1 O2 O1 138.07(3) . 4 ?
O1 O2 O1 161.72(4) 2 4 ?
O2 O2 O1 127.62(2) 2 4 ?
O3 O2 O1 77.44(3) 3_545 4 ?
S O2 O3 135.49(4) . 5_565 ?
Ni O2 O3 47.49(2) . 5_565 ?
O1 O2 O3 150.02(4) . 5_565 ?
O1 O2 O3 101.56(3) 2 5_565 ?
O2 O2 O3 133.51(4) 2 5_565 ?
O3 O2 O3 96.31(2) 3_545 5_565 ?
O1 O2 O3 60.99(2) 4 5_565 ?
S O2 O1 91.02(3) . 8_455 ?
Ni O2 O1 42.599(18) . 8_455 ?
O1 O2 O1 126.41(4) . 8_455 ?
O1 O2 O1 75.80(3) 2 8_455 ?
O2 O2 O1 72.08(3) 2 8_455 ?
O3 O2 O1 158.16(3) 3_545 8_455 ?
O1 O2 O1 90.06(3) 4 8_455 ?
O3 O2 O1 61.86(2) 5_565 8_455 ?
S O2 O3 101.61(3) . . ?
Ni O2 O3 44.697(16) . . ?
O1 O2 O3 116.68(3) . . ?
O1 O2 O3 115.80(3) 2 . ?
O2 O2 O3 66.162(14) 2 . ?
O3 O2 O3 128.51(3) 3_545 . ?
O1 O2 O3 63.01(2) 4 . ?
O3 O2 O3 92.19(2) 5_565 . ?
O1 O2 O3 56.780(17) 8_455 . ?
S O2 O1 82.52(3) . 7_556 ?
Ni O2 O1 94.86(3) . 7_556 ?
O1 O2 O1 71.74(3) . 7_556 ?
O1 O2 O1 116.58(3) 2 7_556 ?
O2 O2 O1 62.20(3) 2 7_556 ?
O3 O2 O1 87.75(2) 3_545 7_556 ?
O1 O2 O1 78.41(2) 4 7_556 ?
O3 O2 O1 136.93(3) 5_565 7_556 ?
O1 O2 O1 107.43(3) 8_455 7_556 ?
O3 O2 O1 54.395(17) . 7_556 ?
S O2 O1 93.95(3) . 6 ?
Ni O2 O1 114.98(3) . 6 ?
O1 O2 O1 83.53(2) . 6 ?
O1 O2 O1 71.15(3) 2 6 ?
O2 O2 O1 128.29(2) 2 6 ?
O3 O2 O1 56.91(2) 3_545 6 ?
O1 O2 O1 104.06(3) 4 6 ?
O3 O2 O1 67.50(3) 5_565 6 ?
O1 O2 O1 110.49(3) 8_455 6 ?
O3 O2 O1 159.67(3) . 6 ?
O1 O2 O1 141.97(2) 7_556 6 ?
Ni O3 Ni 123.72(4) . 2 ?
Ni O3 O2 111.572(17) . 3_455 ?
Ni O3 O2 90.474(16) 2 3_455 ?
Ni O3 O2 90.475(16) . 4 ?
Ni O3 O2 111.572(17) 2 4 ?
O2 O3 O2 133.02(5) 3_455 4 ?
Ni O3 O1 45.464(17) . 8_455 ?
Ni O3 O1 104.62(3) 2 8_455 ?
O2 O3 O1 71.32(2) 3_455 8_455 ?
O2 O3 O1 134.40(2) 4 8_455 ?
Ni O3 O1 104.62(3) . 7_556 ?
Ni O3 O1 45.464(17) 2 7_556 ?
O2 O3 O1 134.40(2) 3_455 7_556 ?
O2 O3 O1 71.32(2) 4 7_556 ?
O1 O3 O1 123.16(4) 8_455 7_556 ?
Ni O3 O2 162.22(3) . 6_566 ?
Ni O3 O2 45.201(15) 2 6_566 ?
O2 O3 O2 84.30(2) 3_455 6_566 ?
O2 O3 O2 83.69(2) 4 6_566 ?
O1 O3 O2 141.78(2) 8_455 6_566 ?
O1 O3 O2 57.60(2) 7_556 6_566 ?
Ni O3 O2 45.201(15) . 5_565 ?
Ni O3 O2 162.22(3) 2 5_565 ?
O2 O3 O2 83.69(2) 3_455 5_565 ?
O2 O3 O2 84.30(2) 4 5_565 ?
O1 O3 O2 57.60(2) 8_455 5_565 ?
O1 O3 O2 141.78(2) 7_556 5_565 ?
O2 O3 O2 149.56(4) 6_566 5_565 ?
Ni O3 O2 42.614(19) . . ?
Ni O3 O2 82.71(3) 2 . ?
O2 O3 O2 128.51(3) 3_455 . ?
O2 O3 O2 96.110(18) 4 . ?
O1 O3 O2 61.54(2) 8_455 . ?
O1 O3 O2 66.79(3) 7_556 . ?
O2 O3 O2 121.22(3) 6_566 . ?
O2 O3 O2 87.81(2) 5_565 . ?
Ni O3 O2 82.71(3) . 2 ?
Ni O3 O2 42.614(19) 2 2 ?
O2 O3 O2 96.109(18) 3_455 2 ?
O2 O3 O2 128.51(3) 4 2 ?
O1 O3 O2 66.79(3) 8_455 2 ?
O1 O3 O2 61.54(2) 7_556 2 ?
O2 O3 O2 87.82(2) 6_566 2 ?
O2 O3 O2 121.22(3) 5_565 2 ?
O2 O3 O2 47.68(3) . 2 ?
Ni O3 O1 122.64(3) . 3_455 ?
Ni O3 O1 42.405(14) 2 3_455 ?
O2 O3 O1 49.435(19) 3_455 3_455 ?
O2 O3 O1 144.93(2) 4 3_455 ?
O1 O3 O1 80.58(2) 8_455 3_455 ?
O1 O3 O1 87.87(2) 7_556 3_455 ?
O2 O3 O1 61.25(2) 6_566 3_455 ?
O2 O3 O1 126.28(2) 5_565 3_455 ?
O2 O3 O1 101.25(3) . 3_455 ?
O2 O3 O1 54.48(2) 2 3_455 ?
Ni O3 O1 42.405(14) . 4 ?
Ni O3 O1 122.64(3) 2 4 ?
O2 O3 O1 144.93(2) 3_455 4 ?
O2 O3 O1 49.435(19) 4 4 ?
O1 O3 O1 87.87(2) 8_455 4 ?
O1 O3 O1 80.58(2) 7_556 4 ?
O2 O3 O1 126.28(2) 6_566 4 ?
O2 O3 O1 61.25(2) 5_565 4 ?
O2 O3 O1 54.48(2) . 4 ?
O2 O3 O1 101.25(3) 2 4 ?
O1 O3 O1 155.64(4) 3_455 4 ?
Ni O3 H 105.2(15) . . ?
Ni O3 H 107.3(14) 2 . ?
O2 O3 H 119.2(14) 3_455 . ?
O2 O3 H 16.2(14) 4 . ?
O1 O3 H 146.0(15) 8_455 . ?
O1 O3 H 74.7(14) 7_556 . ?
O2 O3 H 71.7(15) 6_566 . ?
O2 O3 H 90.1(15) 5_565 . ?
O2 O3 H 111.5(14) . . ?
O2 O3 H 136.0(14) 2 . ?
O1 O3 H 131.9(15) 3_455 . ?
O1 O3 H 65.3(15) 4 . ?
Ni O3 H 107.3(14) . 2 ?
Ni O3 H 105.2(15) 2 2 ?
O2 O3 H 16.2(15) 3_455 2 ?
O2 O3 H 119.2(14) 4 2 ?
O1 O3 H 74.7(14) 8_455 2 ?
O1 O3 H 146.0(15) 7_556 2 ?
O2 O3 H 90.1(15) 6_566 2 ?
O2 O3 H 71.7(15) 5_565 2 ?
O2 O3 H 136.0(14) . 2 ?
O2 O3 H 111.5(14) 2 2 ?
O1 O3 H 65.3(15) 3_455 2 ?
O1 O3 H 131.9(15) 4 2 ?
H O3 H 107(3) . 2 ?

loop_
_geom_bond_atom_site_label_1
_geom_bond_atom_site_label_2
_geom_bond_distance
_geom_bond_site_symmetry_2
_geom_bond_publ_flag
Ni O2 2.0317(6) . ?
Ni O2 2.0317(6) 5_565 ?
Ni O1 2.0336(7) 8_455 ?
Ni O1 2.0336(7) 4 ?
Ni O3 2.1106(5) 5_565 ?
Ni O3 2.1106(5) . ?
Ni O2 3.4176(7) 8_455 ?
Ni O2 3.4176(7) 4 ?
Ni O2 3.4401(7) 6_565 ?
Ni O2 3.4401(7) 2 ?
S O1 1.4657(7) . ?
S O1 1.4657(7) 2 ?
S O2 1.4872(6) 2 ?
S O2 1.4872(6) . ?
O1 O2 2.3957(9) . ?
O1 O1 2.4065(13) 2 ?
O1 O2 2.4225(9) 2 ?
O1 O2 2.7503(9) 4_545 ?
O1 O3 2.8486(8) 7_556 ?
O1 O2 2.9938(10) 8_556 ?
O1 O3 3.0110(7) 3_545 ?
O1 O2 3.2200(10) 7_556 ?
O1 O2 3.2208(10) 6_556 ?
O1 O1 3.3466(13) 5_556 ?
O2 O2 2.4229(12) 2 ?
O2 O3 2.6706(8) 3_545 ?
O2 O3 2.8601(8) 5_565 ?
O2 O3 2.9975(11) . ?
O3 H 0.82(2) . ?
O3 H 0.82(2) 2 ?

loop_
_geom_hbond_atom_site_label_D
_geom_hbond_atom_site_label_H
_geom_hbond_atom_site_label_A
_geom_hbond_distance_DH
_geom_hbond_distance_HA
_geom_hbond_distance_DA
_geom_hbond_angle_DHA
_geom_hbond_site_symmetry_A
_geom_hbond_publ_flag
O3 H O2 0.82(2) 1.90(2) 2.6706(8) 157(2) 4 yes
